data_4511301
loop_
_publ_author_name
'Tilborg, Ana\"elle'
'Springuel, G\'eraldine'
'Norberg, Bernadette'
'Wouters, Johan'
'Leyssens, Tom'

_publ_section_title
;
 How Cocrystallization Affects Solid-State Tautomerism: Stanozolol Case
 Study
;
_journal_issue 7
_journal_name_full 'Crystal Growth &amp; Design'
_journal_page_first 3408
_journal_paper_doi 10.1021/cg500358h
_journal_volume 14
_journal_year 2014
_chemical_absolute_configuration rm
_chemical_formula_moiety 'C21 H32 N2 O, C3 H4 O4'
_chemical_formula_sum 'C24 H36 N2 O5'
_chemical_formula_weight 432.55
_chemical_name_common 'Stanozolol / malonic acid cocrystal'
_chemical_name_systematic
'(1S,10aS,12aS)-1,10a,12a-trimethyl-1,2,3,3a,3b,4,5,5a,6,8,10,10a,10b,11,12,12a-hexadecahydrocyclopenta[5,6]naphtho[1,2-f]indazol-1-ol malonic acid'
_space_group_IT_number 4
_symmetry_cell_setting monoclinic
_symmetry_space_group_name_Hall 'P 2yb'
_symmetry_space_group_name_H-M 'P 1 21 1'
_atom_sites_solution_hydrogens geom
_atom_sites_solution_primary direct
_atom_sites_solution_secondary difmap
_audit_creation_method SHELXL-97
_audit_update_record
;
2014-02-26 # Formatted by publCIF
;
_cell_angle_alpha 90.00
_cell_angle_beta 106.016(7)
_cell_angle_gamma 90.00
_cell_formula_units_Z 2
_cell_length_a 10.6644(7)
_cell_length_b 7.2335(5)
_cell_length_c 15.0947(10)
_cell_measurement_reflns_used 3185
_cell_measurement_temperature 293(2)
_cell_measurement_theta_max 28.9720
_cell_measurement_theta_min 3.8310
_cell_volume 1119.22(14)
_computing_cell_refinement
;
CrysAlisPro, Agilent Technologies,
Version 1.171.36.28 (release 01-02-2013 CrysAlis171 .NET)
(compiled Feb  1 2013,16:14:44)
;
_computing_data_collection
;
CrysAlisPro, Agilent Technologies,
Version 1.171.36.28 (release 01-02-2013 CrysAlis171 .NET)
(compiled Feb  1 2013,16:14:44)
;
_computing_data_reduction
;
CrysAlisPro, Agilent Technologies,
Version 1.171.36.28 (release 01-02-2013 CrysAlis171 .NET)
(compiled Feb  1 2013,16:14:44)
;
_computing_structure_refinement 'SHELXL-97 (Sheldrick, 1997)'
_diffrn_ambient_temperature 293(2)
_diffrn_detector_area_resol_mean 5.1856
_diffrn_measured_fraction_theta_full 0.994
_diffrn_measured_fraction_theta_max 0.860
_diffrn_measurement_device_type 'Xcalibur, Ruby, Gemini ultra'
_diffrn_measurement_method '\w scans'
_diffrn_radiation_monochromator graphite
_diffrn_radiation_source 'fine-focus sealed tube'
_diffrn_radiation_type MoK\a
_diffrn_radiation_wavelength 0.71073
_diffrn_reflns_av_R_equivalents 0.0194
_diffrn_reflns_av_sigmaI/netI 0.0388
_diffrn_reflns_limit_h_max 12
_diffrn_reflns_limit_h_min -13
_diffrn_reflns_limit_k_max 9
_diffrn_reflns_limit_k_min -8
_diffrn_reflns_limit_l_max 20
_diffrn_reflns_limit_l_min -19
_diffrn_reflns_number 6073
_diffrn_reflns_theta_full 25.00
_diffrn_reflns_theta_max 29.35
_diffrn_reflns_theta_min 3.45
_exptl_absorpt_coefficient_mu 0.089
_exptl_absorpt_correction_T_max 1.00000
_exptl_absorpt_correction_T_min 0.73099
_exptl_absorpt_correction_type multi-scan
_exptl_absorpt_process_details
;
CrysAlisPro, Agilent Technologies,
Version 1.171.36.28 (release 01-02-2013 CrysAlis171 .NET)
(compiled Feb  1 2013,16:14:44)
Empirical absorption correction using spherical harmonics,
 implemented in SCALE3 ABSPACK scaling algorithm.
;
_exptl_crystal_colour colourless
_exptl_crystal_density_diffrn 1.283
_exptl_crystal_density_method 'not measured'
_exptl_crystal_description needle
_exptl_crystal_F_000 468
_exptl_crystal_size_max 0.32
_exptl_crystal_size_mid 0.22
_exptl_crystal_size_min 0.10
_refine_diff_density_max 0.237
_refine_diff_density_min -0.216
_refine_diff_density_rms 0.036
_refine_ls_abs_structure_details 'Flack H D (1983), Acta Cryst. A39, 876-881'
_refine_ls_abs_structure_Flack 1.4(12)
_refine_ls_extinction_method none
_refine_ls_goodness_of_fit_ref 1.021
_refine_ls_hydrogen_treatment mixed
_refine_ls_matrix_type full
_refine_ls_number_parameters 300
_refine_ls_number_reflns 4372
_refine_ls_number_restraints 1
_refine_ls_restrained_S_all 1.021
_refine_ls_R_factor_all 0.0524
_refine_ls_R_factor_gt 0.0456
_refine_ls_shift/su_max 0.004
_refine_ls_shift/su_mean 0.000
_refine_ls_structure_factor_coef Fsqd
_refine_ls_weighting_details 'calc w=1/[\s^2^(Fo^2^)+(0.0518P)^2^+0.1988P] where P=(Fo^2^+2Fc^2^)/3'
_refine_ls_weighting_scheme calc
_refine_ls_wR_factor_gt 0.1053
_refine_ls_wR_factor_ref 0.1096
_reflns_number_gt 3899
_reflns_number_total 4372
_reflns_threshold_expression >2sigma(I)
_cod_data_source_file cg500358h_si_004.cif
_cod_data_source_block bn_ar_stan-acmalic
_cod_depositor_comments 'Adding full bibliography for 4511300--4511302.cif.'
_cod_original_cell_volume 1119.22(13)
_cod_original_sg_symbol_H-M P21
_cod_database_code 4511301

loop_
_symmetry_equiv_pos_as_xyz
'x, y, z'
'-x, y+1/2, -z'

loop_
_atom_site_label
_atom_site_type_symbol
_atom_site_fract_x
_atom_site_fract_y
_atom_site_fract_z
_atom_site_U_iso_or_equiv
_atom_site_adp_type
_atom_site_occupancy
_atom_site_symmetry_multiplicity
_atom_site_calc_flag
_atom_site_refinement_flags
C4 C 0.29264(17) 0.1964(3) 0.06455(12) 0.0265(4) Uani 1 1 d .
C16 C 0.40683(17) 0.3375(3) 0.08558(12) 0.0290(4) Uani 1 1 d .
H16 H 0.4727 0.2883 0.0577 0.035 Uiso 1 1 calc R
C5 C 0.23516(17) 0.1840(3) -0.04212(12) 0.0263(4) Uani 1 1 d .
H5 H 0.3070 0.1407 -0.0656 0.032 Uiso 1 1 calc R
C8 C 0.03323(18) 0.2068(3) -0.22242(12) 0.0306(4) Uani 1 1 d .
C13 C 0.19485(17) 0.3734(3) -0.08821(12) 0.0276(4) Uani 1 1 d .
H13 H 0.1227 0.4225 -0.0668 0.033 Uiso 1 1 calc R
O1 O -0.13183(18) 0.1662(3) -0.36860(12) 0.0600(5) Uani 1 1 d .
C14 C 0.30739(19) 0.5095(3) -0.06280(13) 0.0352(4) Uani 1 1 d .
H14A H 0.2768 0.6304 -0.0873 0.042 Uiso 1 1 calc R
H14B H 0.3747 0.4705 -0.0908 0.042 Uiso 1 1 calc R
C15 C 0.36548(19) 0.5238(3) 0.04121(13) 0.0350(4) Uani 1 1 d .
H15B H 0.4406 0.6053 0.0542 0.042 Uiso 1 1 calc R
H15A H 0.3015 0.5782 0.0682 0.042 Uiso 1 1 calc R
O3 O 0.2203(2) 1.3323(3) 0.35149(11) 0.0648(6) Uani 1 1 d .
C3 C 0.34627(18) 0.0042(3) 0.10030(13) 0.0306(4) Uani 1 1 d .
H3A H 0.2742 -0.0759 0.1024 0.037 Uiso 1 1 calc R
H3B H 0.3896 -0.0498 0.0578 0.037 Uiso 1 1 calc R
C6 C 0.12733(19) 0.0384(3) -0.07255(13) 0.0355(5) Uani 1 1 d .
H6A H 0.0549 0.0717 -0.0485 0.043 Uiso 1 1 calc R
H6B H 0.1605 -0.0802 -0.0464 0.043 Uiso 1 1 calc R
C12 C 0.14680(17) 0.3437(3) -0.19253(12) 0.0299(4) Uani 1 1 d .
H10 H 0.2199 0.2889 -0.2109 0.036 Uiso 1 1 calc R
O2 O 0.26010(18) 1.3428(3) 0.50216(11) 0.0632(5) Uani 1 1 d .
C17 C 0.4740(2) 0.3605(3) 0.18944(13) 0.0379(5) Uani 1 1 d .
H17A H 0.5548 0.4287 0.1980 0.045 Uiso 1 1 calc R
H17B H 0.4178 0.4299 0.2180 0.045 Uiso 1 1 calc R
N2 N 0.58619(18) 0.1441(3) 0.31629(12) 0.0420(5) Uani 1 1 d .
C18 C 0.50189(19) 0.1753(3) 0.23371(13) 0.0346(5) Uani 1 1 d .
C7 C 0.07785(19) 0.0200(3) -0.17781(13) 0.0342(4) Uani 1 1 d .
H7B H 0.1471 -0.0284 -0.2015 0.041 Uiso 1 1 calc R
H7A H 0.0056 -0.0666 -0.1936 0.041 Uiso 1 1 calc R
C19 C 0.18851(18) 0.2535(3) 0.11237(13) 0.0359(5) Uani 1 1 d .
H16A H 0.2272 0.2592 0.1778 0.054 Uiso 1 1 calc R
H16B H 0.1192 0.1642 0.0989 0.054 Uiso 1 1 calc R
H16C H 0.1542 0.3727 0.0903 0.054 Uiso 1 1 calc R
C2 C 0.44072(18) 0.0146(3) 0.19452(13) 0.0337(4) Uani 1 1 d .
N1 N 0.5772(2) -0.0400(3) 0.32853(13) 0.0466(5) Uani 1 1 d .
C9 C 0.0037(2) 0.2174(4) -0.32916(14) 0.0427(5) Uani 1 1 d .
C20 C -0.08787(18) 0.2733(4) -0.19444(15) 0.0428(5) Uani 1 1 d .
H20A H -0.1147 0.3918 -0.2219 0.064 Uiso 1 1 calc R
H20B H -0.0668 0.2837 -0.1286 0.064 Uiso 1 1 calc R
H20C H -0.1575 0.1859 -0.2155 0.064 Uiso 1 1 calc R
C22 C 0.27105(19) 1.2656(4) 0.43409(13) 0.0421(5) Uani 1 1 d .
C1 C 0.4912(2) -0.1224(4) 0.25778(14) 0.0418(5) Uani 1 1 d .
C10 C 0.0279(2) 0.4225(4) -0.34783(15) 0.0494(6) Uani 1 1 d .
H10B H 0.0791 0.4317 -0.3917 0.059 Uiso 1 1 calc R
H10A H -0.0544 0.4855 -0.3732 0.059 Uiso 1 1 calc R
C11 C 0.1022(2) 0.5114(4) -0.25524(14) 0.0438(5) Uani 1 1 d .
H11B H 0.1762 0.5829 -0.2616 0.053 Uiso 1 1 calc R
H11A H 0.0454 0.5907 -0.2317 0.053 Uiso 1 1 calc R
C23 C 0.3406(2) 1.0868(4) 0.43390(16) 0.0513(6) Uani 1 1 d .
H23A H 0.4188 1.1090 0.4145 0.062 Uiso 1 1 calc R
H23B H 0.2850 1.0041 0.3894 0.062 Uiso 1 1 calc R
C24 C 0.3781(2) 0.9947(4) 0.52693(16) 0.0506(6) Uani 1 1 d .
C21 C 0.0864(3) 0.0893(5) -0.36962(17) 0.0649(8) Uani 1 1 d .
H21C H 0.0618 0.1024 -0.4355 0.097 Uiso 1 1 calc R
H21B H 0.0728 -0.0363 -0.3539 0.097 Uiso 1 1 calc R
H21A H 0.1768 0.1208 -0.3451 0.097 Uiso 1 1 calc R
O5 O 0.30949(16) 0.8473(3) 0.53187(11) 0.0539(4) Uani 1 1 d .
O4 O 0.4635(3) 1.0509(4) 0.59001(17) 0.1075(10) Uani 1 1 d .
H1N H 0.625(2) -0.086(4) 0.3790(17) 0.044(7) Uiso 1 1 d .
H5O H 0.345(2) 0.780(4) 0.586(2) 0.064(8) Uiso 1 1 d .
H1O H -0.154(3) 0.206(5) -0.418(2) 0.075(10) Uiso 1 1 d .
H3O H 0.186(3) 1.441(6) 0.357(2) 0.085(12) Uiso 1 1 d .
H1 H 0.473(2) -0.257(4) 0.2615(18) 0.057(8) Uiso 1 1 d .

loop_
_atom_site_aniso_label
_atom_site_aniso_U_11
_atom_site_aniso_U_22
_atom_site_aniso_U_33
_atom_site_aniso_U_23
_atom_site_aniso_U_13
_atom_site_aniso_U_12
C4 0.0300(9) 0.0219(10) 0.0269(8) -0.0013(7) 0.0067(7) 0.0009(8)
C16 0.0328(9) 0.0227(10) 0.0292(8) -0.0020(8) 0.0049(7) -0.0027(8)
C5 0.0281(8) 0.0226(10) 0.0276(8) -0.0003(7) 0.0068(7) 0.0007(8)
C8 0.0345(9) 0.0290(12) 0.0270(9) -0.0011(8) 0.0066(7) 0.0000(8)
C13 0.0300(8) 0.0225(10) 0.0296(8) 0.0004(7) 0.0070(7) -0.0004(8)
O1 0.0617(11) 0.0654(14) 0.0373(9) 0.0034(9) -0.0124(8) -0.0181(10)
C14 0.0407(10) 0.0270(11) 0.0353(9) 0.0060(8) 0.0060(8) -0.0065(9)
C15 0.0401(10) 0.0245(11) 0.0370(10) 0.0006(8) 0.0048(8) -0.0082(9)
O3 0.0856(13) 0.0693(15) 0.0311(8) 0.0001(8) 0.0019(8) 0.0238(12)
C3 0.0367(9) 0.0213(10) 0.0311(9) -0.0014(8) 0.0048(7) -0.0014(8)
C6 0.0412(10) 0.0280(12) 0.0323(10) 0.0033(8) 0.0016(8) -0.0046(9)
C12 0.0309(9) 0.0274(11) 0.0311(9) 0.0017(8) 0.0079(7) 0.0006(8)
O2 0.0759(11) 0.0726(15) 0.0328(8) -0.0084(9) 0.0010(7) 0.0156(11)
C17 0.0441(11) 0.0304(12) 0.0337(10) -0.0023(9) 0.0017(8) -0.0059(10)
N2 0.0475(10) 0.0441(13) 0.0298(8) 0.0002(8) 0.0027(7) 0.0034(9)
C18 0.0385(11) 0.0334(12) 0.0295(9) -0.0013(9) 0.0054(8) 0.0019(9)
C7 0.0394(10) 0.0264(11) 0.0331(9) -0.0048(8) 0.0036(7) -0.0033(9)
C19 0.0378(10) 0.0383(13) 0.0330(9) -0.0001(9) 0.0122(7) 0.0027(9)
C2 0.0373(9) 0.0308(12) 0.0315(9) 0.0004(8) 0.0071(7) 0.0046(9)
N1 0.0553(11) 0.0460(13) 0.0308(9) 0.0040(8) -0.0010(8) 0.0125(10)
C9 0.0487(12) 0.0483(15) 0.0270(9) 0.0010(9) 0.0035(8) -0.0042(11)
C20 0.0323(10) 0.0483(15) 0.0461(11) -0.0024(10) 0.0078(8) 0.0026(10)
C22 0.0406(10) 0.0542(15) 0.0268(9) -0.0014(9) 0.0014(8) -0.0024(11)
C1 0.0513(13) 0.0358(14) 0.0354(11) 0.0043(9) 0.0073(9) 0.0076(11)
C10 0.0561(14) 0.0532(16) 0.0332(11) 0.0092(10) 0.0025(9) -0.0051(12)
C11 0.0541(12) 0.0370(13) 0.0359(10) 0.0089(9) 0.0053(9) -0.0045(11)
C23 0.0530(13) 0.0565(17) 0.0429(13) 0.0010(11) 0.0108(10) 0.0038(12)
C24 0.0501(12) 0.0478(17) 0.0443(12) -0.0032(11) -0.0030(10) 0.0036(12)
C21 0.090(2) 0.071(2) 0.0362(13) -0.0113(12) 0.0220(13) 0.0022(16)
O5 0.0584(9) 0.0548(12) 0.0363(8) 0.0041(8) -0.0073(7) -0.0027(9)
O4 0.1155(18) 0.0868(19) 0.0768(14) 0.0196(14) -0.0459(13) -0.0377(16)

loop_
_atom_type_symbol
_atom_type_description
_atom_type_scat_dispersion_real
_atom_type_scat_dispersion_imag
_atom_type_scat_source
C C 0.0033 0.0016 'International Tables Vol C Tables 4.2.6.8 and 6.1.1.4'
H H 0.0000 0.0000 'International Tables Vol C Tables 4.2.6.8 and 6.1.1.4'
N N 0.0061 0.0033 'International Tables Vol C Tables 4.2.6.8 and 6.1.1.4'
O O 0.0106 0.0060 'International Tables Vol C Tables 4.2.6.8 and 6.1.1.4'

loop_
_geom_angle_atom_site_label_1
_geom_angle_atom_site_label_2
_geom_angle_atom_site_label_3
_geom_angle
C19 C4 C3 108.88(16)
C19 C4 C16 110.77(16)
C3 C4 C16 109.06(14)
C19 C4 C5 111.77(14)
C3 C4 C5 108.14(15)
C16 C4 C5 108.15(14)
C15 C16 C17 110.49(16)
C15 C16 C4 112.21(15)
C17 C16 C4 113.38(15)
C15 C16 H16 106.8
C17 C16 H16 106.8
C4 C16 H16 106.8
C6 C5 C13 112.46(14)
C6 C5 C4 113.43(15)
C13 C5 C4 113.31(15)
C6 C5 H5 105.6
C13 C5 H5 105.6
C4 C5 H5 105.6
C7 C8 C12 108.51(15)
C7 C8 C20 109.78(17)
C12 C8 C20 111.77(17)
C7 C8 C9 116.75(18)
C12 C8 C9 100.99(15)
C20 C8 C9 108.81(16)
C14 C13 C12 111.58(15)
C14 C13 C5 111.08(14)
C12 C13 C5 108.18(16)
C14 C13 H13 108.6
C12 C13 H13 108.6
C5 C13 H13 108.6
C9 O1 H1O 108(2)
C13 C14 C15 111.89(15)
C13 C14 H14A 109.2
C15 C14 H14A 109.2
C13 C14 H14B 109.2
C15 C14 H14B 109.2
H14A C14 H14B 107.9
C16 C15 C14 112.38(17)
C16 C15 H15B 109.1
C14 C15 H15B 109.1
C16 C15 H15A 109.1
C14 C15 H15A 109.1
H15B C15 H15A 107.9
C22 O3 H3O 109(2)
C2 C3 C4 111.92(17)
C2 C3 H3A 109.2
C4 C3 H3A 109.2
C2 C3 H3B 109.2
C4 C3 H3B 109.2
H3A C3 H3B 107.9
C5 C6 C7 112.63(16)
C5 C6 H6A 109.1
C7 C6 H6A 109.1
C5 C6 H6B 109.1
C7 C6 H6B 109.1
H6A C6 H6B 107.8
C13 C12 C11 118.93(18)
C13 C12 C8 113.98(15)
C11 C12 C8 104.15(15)
C13 C12 H10 106.3
C11 C12 H10 106.3
C8 C12 H10 106.3
C18 C17 C16 109.76(18)
C18 C17 H17A 109.7
C16 C17 H17A 109.7
C18 C17 H17B 109.7
C16 C17 H17B 109.7
H17A C17 H17B 108.2
C18 N2 N1 103.78(19)
N2 C18 C2 111.9(2)
N2 C18 C17 124.6(2)
C2 C18 C17 123.47(17)
C8 C7 C6 110.86(17)
C8 C7 H7B 109.5
C6 C7 H7B 109.5
C8 C7 H7A 109.5
C6 C7 H7A 109.5
H7B C7 H7A 108.1
C4 C19 H16A 109.5
C4 C19 H16B 109.5
H16A C19 H16B 109.5
C4 C19 H16C 109.5
H16A C19 H16C 109.5
H16B C19 H16C 109.5
C1 C2 C18 105.07(18)
C1 C2 C3 130.7(2)
C18 C2 C3 124.15(19)
C1 N1 N2 112.84(19)
C1 N1 H1N 130.0(18)
N2 N1 H1N 117.2(18)
O1 C9 C21 107.6(2)
O1 C9 C10 111.6(2)
C21 C9 C10 111.6(2)
O1 C9 C8 107.86(17)
C21 C9 C8 114.35(19)
C10 C9 C8 103.89(18)
C8 C20 H20A 109.5
C8 C20 H20B 109.5
H20A C20 H20B 109.5
C8 C20 H20C 109.5
H20A C20 H20C 109.5
H20B C20 H20C 109.5
O2 C22 O3 122.1(2)
O2 C22 C23 124.7(2)
O3 C22 C23 113.2(2)
N1 C1 C2 106.4(2)
N1 C1 H1 119.2(15)
C2 C1 H1 134.2(15)
C11 C10 C9 107.74(18)
C11 C10 H10B 110.2
C9 C10 H10B 110.2
C11 C10 H10A 110.2
C9 C10 H10A 110.2
H10B C10 H10A 108.5
C12 C11 C10 102.95(19)
C12 C11 H11B 111.2
C10 C11 H11B 111.2
C12 C11 H11A 111.2
C10 C11 H11A 111.2
H11B C11 H11A 109.1
C22 C23 C24 112.7(2)
C22 C23 H23A 109.0
C24 C23 H23A 109.0
C22 C23 H23B 109.0
C24 C23 H23B 109.0
H23A C23 H23B 107.8
O4 C24 O5 123.3(3)
O4 C24 C23 122.8(3)
O5 C24 C23 113.9(2)
C9 C21 H21C 109.5
C9 C21 H21B 109.5
H21C C21 H21B 109.5
C9 C21 H21A 109.5
H21C C21 H21A 109.5
H21B C21 H21A 109.5
C24 O5 H5O 112.0(18)

loop_
_geom_bond_atom_site_label_1
_geom_bond_atom_site_label_2
_geom_bond_distance
C4 C19 1.539(3)
C4 C3 1.543(3)
C4 C16 1.553(3)
C4 C5 1.559(2)
C16 C15 1.516(3)
C16 C17 1.542(2)
C16 H16 0.9800
C5 C6 1.533(3)
C5 C13 1.543(3)
C5 H5 0.9800
C8 C7 1.526(3)
C8 C12 1.533(3)
C8 C20 1.542(3)
C8 C9 1.556(3)
C13 C14 1.518(3)
C13 C12 1.531(2)
C13 H13 0.9800
O1 C9 1.451(3)
O1 H1O 0.77(3)
C14 C15 1.524(3)
C14 H14A 0.9700
C14 H14B 0.9700
C15 H15B 0.9700
C15 H15A 0.9700
O3 C22 1.307(3)
O3 H3O 0.88(4)
C3 C2 1.501(3)
C3 H3A 0.9700
C3 H3B 0.9700
C6 C7 1.536(3)
C6 H6A 0.9700
C6 H6B 0.9700
C12 C11 1.531(3)
C12 H10 0.9800
O2 C22 1.203(3)
C17 C18 1.490(3)
C17 H17A 0.9700
C17 H17B 0.9700
N2 C18 1.340(2)
N2 N1 1.352(3)
C18 C2 1.383(3)
C7 H7B 0.9700
C7 H7A 0.9700
C19 H16A 0.9600
C19 H16B 0.9600
C19 H16C 0.9600
C2 C1 1.378(3)
N1 C1 1.340(3)
N1 H1N 0.86(3)
C9 C21 1.519(4)
C9 C10 1.545(4)
C20 H20A 0.9600
C20 H20B 0.9600
C20 H20C 0.9600
C22 C23 1.492(4)
C1 H1 1.00(3)
C10 C11 1.544(3)
C10 H10B 0.9700
C10 H10A 0.9700
C11 H11B 0.9700
C11 H11A 0.9700
C23 C24 1.506(3)
C23 H23A 0.9700
C23 H23B 0.9700
C24 O4 1.193(3)
C24 O5 1.307(3)
C21 H21C 0.9600
C21 H21B 0.9600
C21 H21A 0.9600
O5 H5O 0.93(3)

loop_
_geom_torsion_atom_site_label_1
_geom_torsion_atom_site_label_2
_geom_torsion_atom_site_label_3
_geom_torsion_atom_site_label_4
_geom_torsion
C19 C4 C16 C15 -67.94(19)
C3 C4 C16 C15 172.25(15)
C5 C4 C16 C15 54.9(2)
C19 C4 C16 C17 58.1(2)
C3 C4 C16 C17 -61.7(2)
C5 C4 C16 C17 -179.09(16)
C19 C4 C5 C6 -61.9(2)
C3 C4 C5 C6 57.9(2)
C16 C4 C5 C6 175.91(16)
C19 C4 C5 C13 67.9(2)
C3 C4 C5 C13 -172.26(14)
C16 C4 C5 C13 -54.29(19)
C6 C5 C13 C14 -175.31(16)
C4 C5 C13 C14 54.4(2)
C6 C5 C13 C12 -52.53(19)
C4 C5 C13 C12 177.19(14)
C12 C13 C14 C15 -173.74(17)
C5 C13 C14 C15 -52.9(2)
C17 C16 C15 C14 175.86(15)
C4 C16 C15 C14 -56.5(2)
C13 C14 C15 C16 54.8(2)
C19 C4 C3 C2 -77.09(19)
C16 C4 C3 C2 43.9(2)
C5 C4 C3 C2 161.28(15)
C13 C5 C6 C7 53.3(2)
C4 C5 C6 C7 -176.49(16)
C14 C13 C12 C11 -56.7(2)
C5 C13 C12 C11 -179.20(17)
C14 C13 C12 C8 179.81(17)
C5 C13 C12 C8 57.33(19)
C7 C8 C12 C13 -59.9(2)
C20 C8 C12 C13 61.3(2)
C9 C8 C12 C13 176.79(16)
C7 C8 C12 C11 168.91(16)
C20 C8 C12 C11 -69.9(2)
C9 C8 C12 C11 45.6(2)
C15 C16 C17 C18 174.31(17)
C4 C16 C17 C18 47.4(2)
N1 N2 C18 C2 0.0(2)
N1 N2 C18 C17 178.7(2)
C16 C17 C18 N2 162.81(19)
C16 C17 C18 C2 -18.6(3)
C12 C8 C7 C6 56.3(2)
C20 C8 C7 C6 -66.1(2)
C9 C8 C7 C6 169.50(16)
C5 C6 C7 C8 -54.9(2)
N2 C18 C2 C1 0.2(2)
C17 C18 C2 C1 -178.5(2)
N2 C18 C2 C3 -176.84(18)
C17 C18 C2 C3 4.5(3)
C4 C3 C2 C1 166.1(2)
C4 C3 C2 C18 -17.6(3)
C18 N2 N1 C1 -0.3(3)
C7 C8 C9 O1 88.1(2)
C12 C8 C9 O1 -154.54(18)
C20 C8 C9 O1 -36.8(3)
C7 C8 C9 C21 -31.6(3)
C12 C8 C9 C21 85.8(2)
C20 C8 C9 C21 -156.5(2)
C7 C8 C9 C10 -153.39(19)
C12 C8 C9 C10 -36.0(2)
C20 C8 C9 C10 81.7(2)
N2 N1 C1 C2 0.4(3)
C18 C2 C1 N1 -0.4(2)
C3 C2 C1 N1 176.4(2)
O1 C9 C10 C11 130.0(2)
C21 C9 C10 C11 -109.6(2)
C8 C9 C10 C11 14.1(2)
C13 C12 C11 C10 -164.98(16)
C8 C12 C11 C10 -36.8(2)
C9 C10 C11 C12 13.5(2)
O2 C22 C23 C24 9.4(3)
O3 C22 C23 C24 -169.9(2)
C22 C23 C24 O4 -72.3(4)
C22 C23 C24 O5 108.2(2)
